data_7115451
loop_
_publ_author_name
'Dehua Zheng'
'Mei Wang'
'Lin Chen'
'Ning Wang'
'Minglun Cheng'
'Licheng Sun'

_publ_section_title
;
 The influence of a S-to-S bridge in diiron dithiolate models on the
 oxidation reaction: a mimic of the Hairox state of [FeFe]-hydrogenases
;
_journal_name_full Chem.Commun.
_journal_page_first 9255
_journal_paper_doi 10.1039/C4cc03583F
_journal_volume 50
_journal_year 2014
_chemical_formula_sum 'C15 H24 Fe2 O5 P2 S2'
_chemical_formula_weight 522.10
_chemical_name_systematic
;
?
;
_space_group_IT_number 2
_symmetry_space_group_name_Hall '-P 1'
_symmetry_space_group_name_H-M 'P -1'
_atom_sites_solution_hydrogens geom
_atom_sites_solution_primary direct
_atom_sites_solution_secondary difmap
_audit_creation_method SHELXL-97
_cell_angle_alpha 92.450(6)
_cell_angle_beta 92.727(6)
_cell_angle_gamma 95.945(6)
_cell_formula_units_Z 4
_cell_length_a 10.158(4)
_cell_length_b 12.393(5)
_cell_length_c 17.576(6)
_cell_measurement_temperature 273(2)
_cell_volume 2195.7(14)
_computing_structure_refinement 'SHELXL-97 (Sheldrick, 1997)'
_computing_structure_solution 'SHELXS-97 (Sheldrick, 1990)'
_diffrn_ambient_temperature 273(2)
_diffrn_measured_fraction_theta_full 0.980
_diffrn_measured_fraction_theta_max 0.980
_diffrn_radiation_monochromator graphite
_diffrn_radiation_source 'fine-focus sealed tube'
_diffrn_radiation_type MoK\a
_diffrn_radiation_wavelength 0.71073
_diffrn_reflns_av_R_equivalents 0.0490
_diffrn_reflns_av_sigmaI/netI 0.1292
_diffrn_reflns_limit_h_max 10
_diffrn_reflns_limit_h_min -11
_diffrn_reflns_limit_k_max 14
_diffrn_reflns_limit_k_min -11
_diffrn_reflns_limit_l_max 18
_diffrn_reflns_limit_l_min -20
_diffrn_reflns_number 10766
_diffrn_reflns_theta_full 24.69
_diffrn_reflns_theta_max 24.69
_diffrn_reflns_theta_min 2.02
_exptl_absorpt_coefficient_mu 1.679
_exptl_absorpt_correction_T_max 0.716
_exptl_absorpt_correction_T_min 0.566
_exptl_absorpt_correction_type empirical
_exptl_crystal_density_diffrn 1.579
_exptl_crystal_density_method 'not measured'
_exptl_crystal_F_000 1072
_exptl_crystal_size_max 0.3
_exptl_crystal_size_mid 0.3
_exptl_crystal_size_min 0.2
_refine_diff_density_max 0.899
_refine_diff_density_min -0.459
_refine_diff_density_rms 0.120
_refine_ls_extinction_method none
_refine_ls_goodness_of_fit_ref 0.960
_refine_ls_hydrogen_treatment constr
_refine_ls_matrix_type full
_refine_ls_number_parameters 469
_refine_ls_number_reflns 7330
_refine_ls_number_restraints 0
_refine_ls_restrained_S_all 0.960
_refine_ls_R_factor_all 0.1451
_refine_ls_R_factor_gt 0.0686
_refine_ls_shift/su_max 0.000
_refine_ls_shift/su_mean 0.000
_refine_ls_structure_factor_coef Fsqd
_refine_ls_weighting_details 'calc w=1/[\s^2^(Fo^2^)+(0.0723P)^2^+0.0000P] where P=(Fo^2^+2Fc^2^)/3'
_refine_ls_weighting_scheme calc
_refine_ls_wR_factor_gt 0.1384
_refine_ls_wR_factor_ref 0.1733
_reflns_number_gt 3801
_reflns_number_total 7330
_reflns_threshold_expression >2sigma(I)
_cod_data_source_file c4cc03583f2.cif
_cod_data_source_block ok
_cod_original_sg_symbol_H-M P-1
_cod_database_code 7115451

loop_
_symmetry_equiv_pos_as_xyz
'x, y, z'
'-x, -y, -z'

loop_
_atom_site_label
_atom_site_type_symbol
_atom_site_fract_x
_atom_site_fract_y
_atom_site_fract_z
_atom_site_U_iso_or_equiv
_atom_site_adp_type
_atom_site_occupancy
_atom_site_symmetry_multiplicity
_atom_site_calc_flag
_atom_site_refinement_flags
Fe1 Fe 0.00346(12) 0.19692(10) 0.37689(6) 0.0408(3) Uani 1 1 d .
Fe2 Fe 0.19651(11) 0.30923(10) 0.45375(6) 0.0398(3) Uani 1 1 d .
Fe3 Fe 0.51653(12) 0.29701(10) -0.12847(6) 0.0401(3) Uani 1 1 d .
Fe4 Fe 0.32134(12) 0.19713(11) -0.06490(7) 0.0469(4) Uani 1 1 d .
S5 S 0.4218(2) 0.36028(18) -0.02422(12) 0.0413(6) Uani 1 1 d .
S6 S 0.5290(2) 0.14666(19) -0.06019(13) 0.0485(6) Uani 1 1 d .
S7 S -0.0134(2) 0.35240(18) 0.44646(12) 0.0430(6) Uani 1 1 d .
S8 S 0.1020(2) 0.14606(18) 0.48567(12) 0.0415(6) Uani 1 1 d .
P9 P 0.3805(2) 0.2368(2) 0.42250(14) 0.0480(6) Uani 1 1 d .
P10 P -0.0437(3) 0.2796(2) 0.27057(13) 0.0572(7) Uani 1 1 d .
P11 P 0.5562(3) 0.2025(2) -0.23506(13) 0.0529(7) Uani 1 1 d .
P12 P 0.1337(2) 0.2746(2) -0.07828(16) 0.0615(8) Uani 1 1 d .
C26 C -0.1333(9) 0.2023(7) 0.5382(5) 0.044(2) Uani 1 1 d .
O12 O -0.2408(6) 0.1521(6) 0.5254(4) 0.070(2) Uani 1 1 d .
O11 O 0.2928(7) 0.4910(6) 0.3639(4) 0.083(2) Uani 1 1 d .
C25 C -0.0065(8) 0.1599(7) 0.5658(4) 0.041(2) Uani 1 1 d .
H25A H -0.0270 0.0889 0.5875 0.049 Uiso 1 1 calc R
O10 O -0.2547(7) 0.0687(8) 0.3618(4) 0.099(3) Uani 1 1 d .
C24 C -0.1524(10) 0.1205(9) 0.3705(5) 0.059(3) Uani 1 1 d .
O8 O 0.7619(7) 0.3487(6) 0.0362(4) 0.079(2) Uani 1 1 d .
O7 O 0.3263(7) 0.4259(6) 0.5894(4) 0.083(2) Uani 1 1 d .
C22 C 0.6742(10) 0.3713(9) -0.1234(5) 0.064(3) Uani 1 1 d .
C21 C 0.5297(9) 0.1619(8) 0.1015(5) 0.059(3) Uani 1 1 d .
H21A H 0.5828 0.1425 0.1451 0.070 Uiso 1 1 calc R
H21B H 0.4595 0.1037 0.0892 0.070 Uiso 1 1 calc R
C20 C -0.0994(8) 0.3246(7) 0.5357(5) 0.046(2) Uani 1 1 d .
H20A H -0.1792 0.3625 0.5380 0.055 Uiso 1 1 calc R
O6 O 0.4031(9) 0.4522(7) -0.2250(4) 0.107(3) Uani 1 1 d .
C18 C 0.5316(8) 0.3497(8) 0.0629(5) 0.053(3) Uani 1 1 d .
H18A H 0.5541 0.4216 0.0884 0.064 Uiso 1 1 calc R
O5 O 0.7726(8) 0.4260(8) -0.1245(4) 0.103(3) Uani 1 1 d .
C16 C -0.0090(9) 0.3495(8) 0.6089(5) 0.055(3) Uani 1 1 d .
H16A H 0.0630 0.4046 0.6003 0.065 Uiso 1 1 calc R
H16B H -0.0592 0.3751 0.6504 0.065 Uiso 1 1 calc R
C15 C 0.6543(10) 0.3025(9) 0.0418(5) 0.058(3) Uani 1 1 d .
C14 C 0.4442(10) 0.3885(8) -0.1853(5) 0.057(3) Uani 1 1 d .
O3 O 0.1326(8) 0.0376(7) 0.2897(4) 0.089(3) Uani 1 1 d .
C13 C -0.1974(12) 0.3454(12) 0.2708(7) 0.117(5) Uani 1 1 d .
H13A H -0.2105 0.3788 0.2231 0.175 Uiso 1 1 calc R
H13B H -0.1913 0.3998 0.3117 0.175 Uiso 1 1 calc R
H13C H -0.2709 0.2920 0.2776 0.175 Uiso 1 1 calc R
C12 C 0.2737(9) 0.3774(8) 0.5383(5) 0.054(3) Uani 1 1 d .
C11 C 0.0453(9) 0.2418(9) 0.6280(5) 0.060(3) Uani 1 1 d .
H11A H 0.1414 0.2506 0.6304 0.073 Uiso 1 1 calc R
H11B H 0.0156 0.2184 0.6769 0.073 Uiso 1 1 calc R
C10 C 0.0826(9) 0.1038(8) 0.3243(5) 0.055(3) Uani 1 1 d .
C9 C 0.6134(9) 0.1806(8) 0.0349(5) 0.056(3) Uani 1 1 d .
H9A H 0.6921 0.1414 0.0404 0.067 Uiso 1 1 calc R
O2 O 0.2003(8) 0.0626(8) 0.0492(5) 0.125(4) Uani 1 1 d .
C8 C 0.2530(9) 0.4177(8) 0.3982(5) 0.053(2) Uani 1 1 d .
O1 O 0.2326(9) 0.0592(9) -0.1974(6) 0.145(5) Uani 1 1 d .
C7 C 0.2503(10) 0.1159(9) 0.0051(6) 0.072(3) Uani 1 1 d .
C6 C 0.2714(10) 0.1133(10) -0.1440(7) 0.090(4) Uani 1 1 d .
C5 C 0.4115(10) 0.2290(9) 0.3212(5) 0.082(4) Uani 1 1 d .
H5A H 0.4922 0.1968 0.3140 0.123 Uiso 1 1 calc R
H5B H 0.4193 0.3007 0.3022 0.123 Uiso 1 1 calc R
H5C H 0.3392 0.1853 0.2940 0.123 Uiso 1 1 calc R
C4 C 0.4706(11) 0.2698(9) 0.1191(5) 0.071(3) Uani 1 1 d .
H4A H 0.3748 0.2601 0.1117 0.085 Uiso 1 1 calc R
H4B H 0.4939 0.2960 0.1713 0.085 Uiso 1 1 calc R
C3 C -0.0102(9) 0.1770(10) -0.0994(8) 0.109(5) Uani 1 1 d .
H3A H -0.0880 0.2145 -0.1045 0.164 Uiso 1 1 calc R
H3B H -0.0196 0.1280 -0.0586 0.164 Uiso 1 1 calc R
H3C H 0.0007 0.1367 -0.1461 0.164 Uiso 1 1 calc R
C2 C 0.4061(9) 0.1031(8) 0.4528(6) 0.074(3) Uani 1 1 d .
H2A H 0.4888 0.0833 0.4352 0.111 Uiso 1 1 calc R
H2B H 0.3351 0.0516 0.4318 0.111 Uiso 1 1 calc R
H2C H 0.4080 0.1030 0.5074 0.111 Uiso 1 1 calc R
C1 C 0.1174(12) 0.3702(11) -0.1510(7) 0.113(5) Uani 1 1 d .
H1A H 0.0316 0.3961 -0.1497 0.169 Uiso 1 1 calc R
H1B H 0.1269 0.3354 -0.2000 0.169 Uiso 1 1 calc R
H1C H 0.1848 0.4302 -0.1421 0.169 Uiso 1 1 calc R
C36 C 0.5300(9) 0.3172(9) 0.4604(6) 0.082(4) Uani 1 1 d .
H36A H 0.6059 0.2830 0.4455 0.123 Uiso 1 1 calc R
H36B H 0.5295 0.3228 0.5151 0.123 Uiso 1 1 calc R
H36C H 0.5337 0.3885 0.4408 0.123 Uiso 1 1 calc R
C35 C 0.5730(12) 0.0595(9) -0.2319(6) 0.098(4) Uani 1 1 d .
H35A H 0.5897 0.0314 -0.2818 0.148 Uiso 1 1 calc R
H35B H 0.4926 0.0223 -0.2151 0.148 Uiso 1 1 calc R
H35C H 0.6455 0.0486 -0.1970 0.148 Uiso 1 1 calc R
C34 C -0.0703(14) 0.1904(10) 0.1853(6) 0.120(5) Uani 1 1 d .
H34A H -0.0902 0.2322 0.1423 0.179 Uiso 1 1 calc R
H34B H -0.1431 0.1362 0.1917 0.179 Uiso 1 1 calc R
H34C H 0.0083 0.1557 0.1769 0.179 Uiso 1 1 calc R
C33 C 0.0676(12) 0.3843(11) 0.2361(6) 0.108(5) Uani 1 1 d .
H33A H 0.0301 0.4096 0.1898 0.162 Uiso 1 1 calc R
H33B H 0.1502 0.3565 0.2261 0.162 Uiso 1 1 calc R
H33C H 0.0828 0.4434 0.2737 0.162 Uiso 1 1 calc R
C32 C 0.7054(13) 0.2537(12) -0.2773(7) 0.133(6) Uani 1 1 d .
H32A H 0.7172 0.2102 -0.3225 0.199 Uiso 1 1 calc R
H32B H 0.7795 0.2507 -0.2417 0.199 Uiso 1 1 calc R
H32C H 0.6997 0.3275 -0.2904 0.199 Uiso 1 1 calc R
C31 C 0.0909(11) 0.3486(11) 0.0049(7) 0.117(5) Uani 1 1 d .
H31A H 0.0093 0.3792 -0.0056 0.175 Uiso 1 1 calc R
H31B H 0.1600 0.4057 0.0189 0.175 Uiso 1 1 calc R
H31C H 0.0804 0.3004 0.0460 0.175 Uiso 1 1 calc R
C30 C 0.4352(15) 0.2031(12) -0.3149(7) 0.145(7) Uani 1 1 d .
H30A H 0.4618 0.1604 -0.3572 0.218 Uiso 1 1 calc R
H30B H 0.4300 0.2763 -0.3295 0.218 Uiso 1 1 calc R
H30C H 0.3499 0.1728 -0.3000 0.218 Uiso 1 1 calc R

loop_
_atom_site_aniso_label
_atom_site_aniso_U_11
_atom_site_aniso_U_22
_atom_site_aniso_U_33
_atom_site_aniso_U_23
_atom_site_aniso_U_13
_atom_site_aniso_U_12
Fe1 0.0449(8) 0.0345(8) 0.0433(7) 0.0009(6) 0.0044(6) 0.0059(6)
Fe2 0.0419(7) 0.0321(8) 0.0461(7) 0.0058(6) 0.0054(6) 0.0037(6)
Fe3 0.0450(8) 0.0322(8) 0.0447(7) 0.0058(6) 0.0105(6) 0.0069(6)
Fe4 0.0473(8) 0.0319(9) 0.0613(9) 0.0021(6) 0.0126(6) -0.0009(6)
S5 0.0460(13) 0.0315(14) 0.0476(13) 0.0034(10) 0.0105(10) 0.0054(10)
S6 0.0561(15) 0.0353(15) 0.0562(14) 0.0052(11) 0.0099(11) 0.0109(11)
S7 0.0456(13) 0.0342(14) 0.0513(14) 0.0028(10) 0.0063(10) 0.0122(11)
S8 0.0439(13) 0.0340(14) 0.0487(13) 0.0057(10) 0.0091(10) 0.0097(10)
P9 0.0398(14) 0.0429(17) 0.0629(16) 0.0087(12) 0.0100(12) 0.0066(11)
P10 0.0629(17) 0.062(2) 0.0472(15) 0.0082(13) 0.0009(13) 0.0055(14)
P11 0.0675(17) 0.0456(18) 0.0478(15) 0.0041(12) 0.0125(13) 0.0112(13)
P12 0.0441(15) 0.056(2) 0.083(2) -0.0013(15) 0.0056(14) 0.0021(13)
C26 0.053(6) 0.027(6) 0.052(6) -0.008(4) 0.019(5) -0.002(5)
O12 0.061(5) 0.065(6) 0.083(5) -0.001(4) 0.020(4) -0.006(4)
O11 0.079(5) 0.058(6) 0.116(6) 0.042(5) 0.024(4) -0.001(4)
C25 0.045(5) 0.038(6) 0.043(5) 0.008(4) 0.013(4) 0.011(4)
O10 0.072(5) 0.130(8) 0.081(5) -0.033(5) 0.004(4) -0.035(5)
C24 0.061(7) 0.060(8) 0.051(6) -0.014(5) -0.001(5) -0.006(6)
O8 0.052(4) 0.088(7) 0.096(6) 0.009(4) -0.007(4) 0.007(4)
O7 0.087(5) 0.082(6) 0.070(5) -0.012(4) -0.004(4) -0.029(5)
C22 0.056(7) 0.069(9) 0.067(7) 0.002(6) 0.013(5) 0.000(6)
C21 0.072(7) 0.041(7) 0.064(6) 0.027(5) -0.001(5) 0.005(5)
C20 0.046(5) 0.035(6) 0.057(6) 0.000(4) 0.015(4) 0.003(4)
O6 0.171(9) 0.096(7) 0.069(5) 0.031(5) 0.009(5) 0.074(6)
C18 0.051(6) 0.059(7) 0.053(6) 0.001(5) 0.002(5) 0.016(5)
O5 0.076(6) 0.111(8) 0.114(7) -0.002(5) 0.023(5) -0.036(5)
C16 0.060(6) 0.050(7) 0.052(6) -0.006(5) 0.015(5) -0.002(5)
C15 0.050(6) 0.075(9) 0.048(6) 0.019(5) -0.001(5) 0.006(6)
C14 0.068(7) 0.047(7) 0.058(6) 0.000(5) 0.005(5) 0.013(5)
O3 0.110(6) 0.078(7) 0.083(5) -0.015(4) 0.018(4) 0.033(5)
C13 0.117(11) 0.152(15) 0.101(10) 0.040(9) 0.010(8) 0.087(10)
C12 0.063(6) 0.040(7) 0.057(6) 0.001(5) 0.007(5) -0.001(5)
C11 0.063(7) 0.073(8) 0.048(6) 0.008(5) 0.014(5) 0.013(6)
C10 0.064(7) 0.054(7) 0.048(6) -0.005(5) 0.005(5) 0.006(5)
C9 0.070(7) 0.046(7) 0.056(6) 0.020(5) -0.010(5) 0.019(5)
O2 0.094(6) 0.118(9) 0.166(9) 0.080(7) 0.038(6) -0.017(6)
C8 0.058(6) 0.043(7) 0.060(6) 0.009(5) 0.011(5) 0.014(5)
O1 0.120(8) 0.133(10) 0.164(9) -0.096(8) 0.022(6) -0.036(7)
C7 0.061(7) 0.051(8) 0.104(9) 0.027(6) 0.027(6) -0.006(6)
C6 0.061(7) 0.072(10) 0.128(11) -0.045(8) 0.025(7) -0.021(6)
C5 0.092(8) 0.071(9) 0.089(8) -0.003(6) 0.046(7) 0.021(7)
C4 0.108(9) 0.068(8) 0.043(6) 0.018(5) 0.019(6) 0.027(7)
C3 0.044(7) 0.083(11) 0.199(14) -0.007(9) -0.012(8) 0.007(6)
C2 0.062(7) 0.059(8) 0.107(8) 0.019(6) 0.021(6) 0.024(6)
C1 0.090(10) 0.103(12) 0.150(12) 0.044(9) -0.014(8) 0.029(8)
C36 0.046(6) 0.077(9) 0.121(9) 0.004(7) -0.005(6) -0.006(6)
C35 0.161(12) 0.075(10) 0.068(8) 0.010(6) 0.047(8) 0.033(8)
C34 0.226(16) 0.070(10) 0.060(8) -0.007(6) -0.035(9) 0.025(10)
C33 0.143(12) 0.105(12) 0.072(8) 0.045(7) -0.022(7) -0.018(9)
C32 0.168(13) 0.123(14) 0.110(10) -0.006(9) 0.108(10) -0.016(10)
C31 0.090(9) 0.138(15) 0.127(11) -0.051(10) 0.026(8) 0.046(9)
C30 0.200(16) 0.153(17) 0.084(10) -0.038(10) -0.052(10) 0.064(13)

loop_
_atom_type_symbol
_atom_type_description
_atom_type_scat_dispersion_real
_atom_type_scat_dispersion_imag
_atom_type_scat_source
C C 0.0033 0.0016 'International Tables Vol C Tables 4.2.6.8 and 6.1.1.4'
H H 0.0000 0.0000 'International Tables Vol C Tables 4.2.6.8 and 6.1.1.4'
O O 0.0106 0.0060 'International Tables Vol C Tables 4.2.6.8 and 6.1.1.4'
P P 0.1023 0.0942 'International Tables Vol C Tables 4.2.6.8 and 6.1.1.4'
S S 0.1246 0.1234 'International Tables Vol C Tables 4.2.6.8 and 6.1.1.4'
Fe Fe 0.3463 0.8444 'International Tables Vol C Tables 4.2.6.8 and 6.1.1.4'

loop_
_geom_angle_atom_site_label_1
_geom_angle_atom_site_label_2
_geom_angle_atom_site_label_3
_geom_angle
C10 Fe1 C24 95.5(4)
C10 Fe1 P10 89.8(3)
C24 Fe1 P10 91.4(3)
C10 Fe1 S8 90.3(3)
C24 Fe1 S8 104.4(3)
P10 Fe1 S8 164.15(11)
C10 Fe1 S7 156.2(3)
C24 Fe1 S7 108.2(3)
P10 Fe1 S7 90.03(11)
S8 Fe1 S7 83.56(9)
C10 Fe1 Fe2 103.0(3)
C24 Fe1 Fe2 151.8(3)
P10 Fe1 Fe2 109.57(9)
S8 Fe1 Fe2 55.07(7)
S7 Fe1 Fe2 54.98(7)
C8 Fe2 C12 91.5(4)
C8 Fe2 P9 85.8(3)
C12 Fe2 P9 93.4(3)
C8 Fe2 S7 92.6(3)
C12 Fe2 S7 106.5(3)
P9 Fe2 S7 160.09(10)
C8 Fe2 S8 160.7(3)
C12 Fe2 S8 107.7(3)
P9 Fe2 S8 90.97(10)
S7 Fe2 S8 84.02(9)
C8 Fe2 Fe1 107.4(3)
C12 Fe2 Fe1 153.5(3)
P9 Fe2 Fe1 106.14(9)
S7 Fe2 Fe1 55.46(7)
S8 Fe2 Fe1 55.34(7)
C14 Fe3 C22 94.2(5)
C14 Fe3 P11 88.5(3)
C22 Fe3 P11 93.2(3)
C14 Fe3 S5 91.4(3)
C22 Fe3 S5 103.2(3)
P11 Fe3 S5 163.52(10)
C14 Fe3 S6 157.7(3)
C22 Fe3 S6 108.1(4)
P11 Fe3 S6 90.25(10)
S5 Fe3 S6 83.62(9)
C14 Fe3 Fe4 104.2(3)
C22 Fe3 Fe4 151.1(3)
P11 Fe3 Fe4 109.07(9)
S5 Fe3 Fe4 55.06(7)
S6 Fe3 Fe4 55.47(7)
C6 Fe4 C7 98.6(6)
C6 Fe4 P12 89.1(4)
C7 Fe4 P12 89.5(4)
C6 Fe4 S5 144.9(4)
C7 Fe4 S5 116.3(4)
P12 Fe4 S5 87.78(11)
C6 Fe4 S6 93.5(4)
C7 Fe4 S6 100.2(4)
P12 Fe4 S6 169.49(12)
S5 Fe4 S6 84.24(9)
C6 Fe4 Fe3 94.3(4)
C7 Fe4 Fe3 153.5(4)
P12 Fe4 Fe3 113.83(10)
S5 Fe4 Fe3 55.70(7)
S6 Fe4 Fe3 55.84(7)
C18 S5 Fe4 111.1(3)
C18 S5 Fe3 110.2(3)
Fe4 S5 Fe3 69.24(8)
C9 S6 Fe4 111.3(3)
C9 S6 Fe3 111.5(3)
Fe4 S6 Fe3 68.69(8)
C20 S7 Fe2 112.0(3)
C20 S7 Fe1 111.2(3)
Fe2 S7 Fe1 69.55(8)
C25 S8 Fe2 111.2(3)
C25 S8 Fe1 110.4(3)
Fe2 S8 Fe1 69.60(8)
C2 P9 C36 102.2(5)
C2 P9 C5 103.3(5)
C36 P9 C5 100.9(5)
C2 P9 Fe2 119.2(3)
C36 P9 Fe2 112.6(4)
C5 P9 Fe2 116.1(4)
C33 P10 C34 99.6(6)
C33 P10 C13 100.9(7)
C34 P10 C13 102.1(6)
C33 P10 Fe1 121.8(4)
C34 P10 Fe1 114.7(4)
C13 P10 Fe1 114.7(4)
C32 P11 C35 102.5(6)
C32 P11 C30 101.4(7)
C35 P11 C30 100.9(6)
C32 P11 Fe3 113.2(4)
C35 P11 Fe3 119.9(3)
C30 P11 Fe3 116.5(4)
C31 P12 C1 102.3(7)
C31 P12 C3 103.3(6)
C1 P12 C3 102.4(6)
C31 P12 Fe4 114.7(4)
C1 P12 Fe4 119.2(4)
C3 P12 Fe4 112.9(4)
O12 C26 C25 128.0(9)
O12 C26 C20 126.8(9)
C25 C26 C20 105.0(7)
C11 C25 C26 102.6(7)
C11 C25 S8 115.6(6)
C26 C25 S8 109.8(5)
O10 C24 Fe1 176.1(8)
O5 C22 Fe3 173.9(11)
C9 C21 C4 106.4(7)
C26 C20 C16 101.6(7)
C26 C20 S7 107.9(5)
C16 C20 S7 113.7(6)
C15 C18 C4 103.4(8)
C15 C18 S5 110.0(6)
C4 C18 S5 113.0(7)
C11 C16 C20 106.0(7)
O8 C15 C18 127.9(11)
O8 C15 C9 127.8(10)
C18 C15 C9 104.1(8)
O6 C14 Fe3 175.9(10)
O7 C12 Fe2 175.6(9)
C25 C11 C16 106.9(8)
O3 C10 Fe1 177.3(9)
C21 C9 C15 103.0(8)
C21 C9 S6 115.8(7)
C15 C9 S6 108.4(6)
O11 C8 Fe2 177.5(9)
O2 C7 Fe4 177.7(11)
O1 C6 Fe4 176.9(12)
C18 C4 C21 105.3(7)

loop_
_geom_bond_atom_site_label_1
_geom_bond_atom_site_label_2
_geom_bond_distance
Fe1 C10 1.734(10)
Fe1 C24 1.755(10)
Fe1 P10 2.225(3)
Fe1 S8 2.260(3)
Fe1 S7 2.264(3)
Fe1 Fe2 2.5748(18)
Fe2 C8 1.759(10)
Fe2 C12 1.784(10)
Fe2 P9 2.237(3)
Fe2 S7 2.251(3)
Fe2 S8 2.252(3)
Fe3 C14 1.739(11)
Fe3 C22 1.759(11)
Fe3 P11 2.242(3)
Fe3 S5 2.258(2)
Fe3 S6 2.270(3)
Fe3 Fe4 2.5559(18)
Fe4 C6 1.723(11)
Fe4 C7 1.757(11)
Fe4 P12 2.228(3)
Fe4 S5 2.241(3)
Fe4 S6 2.260(3)
S5 C18 1.868(9)
S6 C9 1.854(9)
S7 C20 1.859(8)
S8 C25 1.842(7)
P9 C2 1.802(10)
P9 C36 1.811(9)
P9 C5 1.823(9)
P10 C33 1.778(11)
P10 C34 1.816(10)
P10 C13 1.835(10)
P11 C32 1.789(10)
P11 C35 1.801(11)
P11 C30 1.821(12)
P12 C31 1.787(10)
P12 C1 1.792(12)
P12 C3 1.812(11)
C26 O12 1.205(9)
C26 C25 1.508(12)
C26 C20 1.522(12)
O11 C8 1.160(10)
C25 C11 1.498(12)
O10 C24 1.164(10)
O8 C15 1.190(10)
O7 C12 1.138(9)
C22 O5 1.150(10)
C21 C9 1.490(11)
C21 C4 1.547(12)
C20 C16 1.545(11)
O6 C14 1.171(11)
C18 C15 1.486(12)
C18 C4 1.535(13)
C16 C11 1.540(13)
C15 C9 1.523(13)
O3 C10 1.172(10)
O2 C7 1.142(11)
O1 C6 1.159(11)
